data_1549867
loop_
_publ_author_name
'Gude, Venkatesh'
'Rout, Duttanjali'
'Panigrahi, Mruganka Kumar'
'Biradha, Kumar'

_publ_section_title
;
 Origin of green photoluminescence in four-ring bent-core molecules with
 ESIPT, selective sensing of zinc ions by turn-on emission and their
 liquid crystal properties.
;
_journal_issue 10
_journal_name_full
'Photochemical &amp; photobiological sciences : Official journal of the European Photochemistry Association and the European Society for Photobiology'
_journal_page_first 1386
_journal_page_last 1395
_journal_paper_doi 10.1039/c8pp00216a
_journal_volume 17
_journal_year 2018
_chemical_formula_sum 'C35 H36 N2 O6'
_chemical_formula_weight 580.66
_space_group_crystal_system monoclinic
_space_group_IT_number 14
_space_group_name_Hall '-P 2ybc'
_space_group_name_H-M_alt 'P 1 21/c 1'
_symmetry_space_group_name_Hall '-P 2ybc'
_symmetry_space_group_name_H-M 'P 1 21/c 1'
_atom_sites_solution_hydrogens mixed
_audit_creation_method SHELXL-2014/7
_audit_update_record
;
2018-02-26 deposited with the CCDC.
2018-08-31 downloaded from the CCDC.
;
_cell_angle_alpha 90
_cell_angle_beta 90.629(11)
_cell_angle_gamma 90
_cell_formula_units_Z 4
_cell_length_a 6.5854(11)
_cell_length_b 61.276(8)
_cell_length_c 7.3258(11)
_cell_measurement_reflns_used 5301
_cell_measurement_temperature 162(2)
_cell_measurement_theta_max 25.500
_cell_measurement_theta_min 2.859
_cell_volume 2956.0(8)
_computing_structure_refinement 'SHELXL-2014/7 (Sheldrick, 2014)'
_diffrn_ambient_temperature 162(2)
_diffrn_measured_fraction_theta_full 0.975
_diffrn_measured_fraction_theta_max 0.969
_diffrn_measurement_device_type 'Bruker D8-Venture'
_diffrn_radiation_type MoK\a
_diffrn_radiation_wavelength 0.71073
_diffrn_reflns_av_R_equivalents 0.2741
_diffrn_reflns_av_unetI/netI 0.2755
_diffrn_reflns_Laue_measured_fraction_full 0.975
_diffrn_reflns_Laue_measured_fraction_max 0.969
_diffrn_reflns_limit_h_max 6
_diffrn_reflns_limit_h_min -7
_diffrn_reflns_limit_k_max 73
_diffrn_reflns_limit_k_min -69
_diffrn_reflns_limit_l_max 8
_diffrn_reflns_limit_l_min -8
_diffrn_reflns_number 21703
_diffrn_reflns_point_group_measured_fraction_full 0.975
_diffrn_reflns_point_group_measured_fraction_max 0.969
_diffrn_reflns_theta_full 25.242
_diffrn_reflns_theta_max 25.500
_diffrn_reflns_theta_min 2.859
_exptl_absorpt_coefficient_mu 0.089
_exptl_crystal_colour yellow
_exptl_crystal_density_diffrn 1.305
_exptl_crystal_description needles
_exptl_crystal_F_000 1232
_exptl_crystal_size_max 0.22
_exptl_crystal_size_mid 0.12
_exptl_crystal_size_min 0.10
_refine_diff_density_max 0.347
_refine_diff_density_min -0.275
_refine_diff_density_rms 0.075
_refine_ls_extinction_coef 0.0082(12)
_refine_ls_extinction_expression Fc^*^=kFc[1+0.001xFc^2^\l^3^/sin(2\q)]^-1/4^
_refine_ls_extinction_method 'SHELXL-2014/7 (Sheldrick 2014'
_refine_ls_goodness_of_fit_ref 0.835
_refine_ls_hydrogen_treatment mixed
_refine_ls_matrix_type full
_refine_ls_number_parameters 397
_refine_ls_number_reflns 5301
_refine_ls_number_restraints 0
_refine_ls_restrained_S_all 0.835
_refine_ls_R_factor_all 0.2373
_refine_ls_R_factor_gt 0.0885
_refine_ls_shift/su_max 0.006
_refine_ls_shift/su_mean 0.000
_refine_ls_structure_factor_coef Fsqd
_refine_ls_weighting_details 'w=1/[\s^2^(Fo^2^)+(0.1000P)^2^] where P=(Fo^2^+2Fc^2^)/3'
_refine_ls_weighting_scheme calc
_refine_ls_wR_factor_gt 0.1757
_refine_ls_wR_factor_ref 0.2178
_reflns_Friedel_coverage 0.000
_reflns_number_gt 2246
_reflns_number_total 5301
_reflns_threshold_expression 'I > 2\s(I)'
_cod_data_source_file c8pp00216a2.cif
_cod_data_source_block 4-4
_cod_depositor_comments 'Adding full bibliography for 1549866--1549867.cif.'
_cod_database_code 1549867
_shelx_shelxl_version_number 2014/7
_shelx_space_group_comment
;
The symmetry employed for this shelxl refinement is uniquely defined
by the following loop, which should always be used as a source of
symmetry information in preference to the above space-group names.
They are only intended as comments.
;

loop_
_space_group_symop_operation_xyz
'x, y, z'
'-x, y+1/2, -z+1/2'
'-x, -y, -z'
'x, -y-1/2, z-1/2'

loop_
_atom_site_label
_atom_site_type_symbol
_atom_site_fract_x
_atom_site_fract_y
_atom_site_fract_z
_atom_site_U_iso_or_equiv
_atom_site_adp_type
_atom_site_occupancy
_atom_site_site_symmetry_order
_atom_site_calc_flag
_atom_site_refinement_flags_posn
_atom_site_refinement_flags_adp
O1A O 0.2196(5) 0.24667(5) 0.2272(4) 0.0350(8) Uani 1 1 d . .
N1A N 0.4655(6) 0.34107(7) -0.0590(5) 0.0353(10) Uani 1 1 d . .
C1A C 0.1965(6) 0.28194(8) 0.0898(6) 0.0269(10) Uani 1 1 d . .
C2A C 0.3888(7) 0.28770(8) 0.1556(6) 0.0326(11) Uani 1 1 d . .
H2A H 0.4623 0.2780 0.2328 0.039 Uiso 1 1 calc R U
C3A C 0.4721(7) 0.30759(8) 0.1082(6) 0.0344(12) Uani 1 1 d . .
H3A H 0.6030 0.3116 0.1525 0.041 Uiso 1 1 calc R U
C4A C 0.3640(7) 0.32173(8) -0.0042(6) 0.0318(11) Uani 1 1 d . .
C5A C 0.1689(7) 0.31632(8) -0.0636(6) 0.0321(11) Uani 1 1 d . .
H5A H 0.0927 0.3264 -0.1352 0.039 Uiso 1 1 calc R U
C6A C 0.0853(7) 0.29630(8) -0.0188(6) 0.0318(11) Uani 1 1 d . .
H6A H -0.0464 0.2924 -0.0618 0.038 Uiso 1 1 calc R U
C7A C 0.1259(6) 0.25953(8) 0.1330(6) 0.0290(11) Uani 1 1 d . .
O1B O 0.7873(5) 0.35919(6) -0.1912(5) 0.0390(9) Uani 1 1 d . .
H1OB H 0.670(12) 0.3496(13) -0.119(10) 0.12(3) Uiso 1 1 d . .
O2B O 0.7414(4) 0.43498(5) -0.3435(4) 0.0349(8) Uani 1 1 d . .
C1B C 0.4706(7) 0.37826(8) -0.1578(6) 0.0328(11) Uani 1 1 d . .
C2B C 0.6741(7) 0.37767(8) -0.2080(6) 0.0325(11) Uani 1 1 d . .
C3B C 0.7722(7) 0.39626(8) -0.2732(6) 0.0310(11) Uani 1 1 d . .
H3B H 0.9107 0.3958 -0.3077 0.037 Uiso 1 1 calc R U
C4B C 0.6612(6) 0.41554(8) -0.2863(6) 0.0291(11) Uani 1 1 d . .
C5B C 0.4586(7) 0.41621(8) -0.2421(6) 0.0331(12) Uani 1 1 d . .
H5B H 0.3841 0.4294 -0.2555 0.040 Uiso 1 1 calc R U
C6B C 0.3645(7) 0.39771(8) -0.1784(6) 0.0314(11) Uani 1 1 d . .
H6B H 0.2247 0.3982 -0.1481 0.038 Uiso 1 1 calc R U
C7B C 0.3686(7) 0.35871(8) -0.0879(6) 0.0322(11) Uani 1 1 d . .
H7B H 0.2273 0.3593 -0.0637 0.039 Uiso 1 1 calc R U
C8B C 0.9583(7) 0.43652(9) -0.3676(7) 0.0401(13) Uani 1 1 d . .
H8B1 H 1.0008 0.4278 -0.4742 0.048 Uiso 1 1 calc R U
H8B2 H 1.0311 0.4311 -0.2578 0.048 Uiso 1 1 calc R U
C9B C 1.0049(8) 0.46057(9) -0.3977(7) 0.0461(14) Uani 1 1 d . .
H9B1 H 1.1514 0.4623 -0.4232 0.055 Uiso 1 1 calc R U
H9B2 H 0.9278 0.4658 -0.5058 0.055 Uiso 1 1 calc R U
C10B C 0.9505(8) 0.47449(9) -0.2331(8) 0.0518(15) Uani 1 1 d . .
H10A H 0.8066 0.4719 -0.2020 0.062 Uiso 1 1 calc R U
H10B H 0.9645 0.4901 -0.2660 0.062 Uiso 1 1 calc R U
C11B C 1.0832(10) 0.46975(10) -0.0657(8) 0.0647(18) Uani 1 1 d . .
H11A H 1.0754 0.4542 -0.0359 0.097 Uiso 1 1 calc R U
H11B H 1.0351 0.4784 0.0380 0.097 Uiso 1 1 calc R U
H11C H 1.2242 0.4737 -0.0916 0.097 Uiso 1 1 calc R U
O1C O -0.0561(4) 0.25492(5) 0.0570(4) 0.0327(8) Uani 1 1 d . .
N1C N 0.0001(5) 0.17668(7) -0.0360(5) 0.0318(9) Uani 1 1 d . .
C1C C -0.1346(6) 0.23359(8) 0.0730(6) 0.0310(11) Uani 1 1 d . .
C2C C -0.0257(7) 0.21543(8) 0.0171(6) 0.0319(12) Uani 1 1 d . .
H2C H 0.1101 0.2169 -0.0234 0.038 Uiso 1 1 calc R U
C3C C -0.1176(7) 0.19514(8) 0.0212(6) 0.0272(10) Uani 1 1 d . .
C4C C -0.3129(7) 0.19300(8) 0.0877(6) 0.0318(11) Uani 1 1 d . .
H4C H -0.3744 0.1790 0.0942 0.038 Uiso 1 1 calc R U
C5C C -0.4178(7) 0.21118(8) 0.1444(6) 0.0321(11) Uani 1 1 d . .
H5C H -0.5516 0.2096 0.1897 0.039 Uiso 1 1 calc R U
C6C C -0.3302(7) 0.23178(8) 0.1361(6) 0.0329(11) Uani 1 1 d . .
H6C H -0.4035 0.2443 0.1731 0.040 Uiso 1 1 calc R U
O1D O 0.3326(5) 0.15359(6) -0.0291(5) 0.0386(9) Uani 1 1 d . .
H1OD H 0.227(10) 0.1639(11) -0.018(9) 0.09(2) Uiso 1 1 d . .
O2D O 0.2941(4) 0.08132(5) -0.2781(4) 0.0332(8) Uani 1 1 d . .
C1D C 0.0167(6) 0.14056(8) -0.1595(6) 0.0277(10) Uani 1 1 d . .
C2D C 0.2232(6) 0.13764(8) -0.1132(6) 0.0302(11) Uani 1 1 d . .
C3D C 0.3207(7) 0.11778(8) -0.1484(6) 0.0313(11) Uani 1 1 d . .
H3D H 0.4581 0.1156 -0.1119 0.038 Uiso 1 1 calc R U
C4D C 0.2136(6) 0.10126(8) -0.2373(6) 0.0288(10) Uani 1 1 d . .
C5D C 0.0122(6) 0.10402(8) -0.2893(6) 0.0296(11) Uani 1 1 d . .
H5D H -0.0584 0.0927 -0.3516 0.036 Uiso 1 1 calc R U
C6D C -0.0851(6) 0.12349(8) -0.2495(6) 0.0318(11) Uani 1 1 d . .
H6D H -0.2236 0.1253 -0.2838 0.038 Uiso 1 1 calc R U
C7D C -0.0897(7) 0.16054(8) -0.1130(6) 0.0309(11) Uani 1 1 d . .
H7D H -0.2306 0.1617 -0.1407 0.037 Uiso 1 1 calc R U
C8D C 0.5112(6) 0.07879(8) -0.2598(7) 0.0346(12) Uani 1 1 d . .
H8D1 H 0.5536 0.0813 -0.1314 0.042 Uiso 1 1 calc R U
H8D2 H 0.5809 0.0896 -0.3374 0.042 Uiso 1 1 calc R U
C9D C 0.5695(7) 0.05590(8) -0.3175(6) 0.0344(12) Uani 1 1 d . .
H9D1 H 0.5278 0.0537 -0.4464 0.041 Uiso 1 1 calc R U
H9D2 H 0.7191 0.0545 -0.3104 0.041 Uiso 1 1 calc R U
C10D C 0.4745(8) 0.03811(9) -0.2021(7) 0.0434(13) Uani 1 1 d . .
H10C H 0.3252 0.0384 -0.2194 0.052 Uiso 1 1 calc R U
H10D H 0.5044 0.0410 -0.0716 0.052 Uiso 1 1 calc R U
C11D C 0.5534(10) 0.01551(9) -0.2515(8) 0.0582(17) Uani 1 1 d . .
H11D H 0.5840 0.0150 -0.3821 0.087 Uiso 1 1 calc R U
H11E H 0.4498 0.0046 -0.2238 0.087 Uiso 1 1 calc R U
H11F H 0.6770 0.0124 -0.1805 0.087 Uiso 1 1 calc R U

loop_
_atom_site_aniso_label
_atom_site_aniso_U_11
_atom_site_aniso_U_22
_atom_site_aniso_U_33
_atom_site_aniso_U_23
_atom_site_aniso_U_13
_atom_site_aniso_U_12
O1A 0.0352(17) 0.029(2) 0.0412(19) 0.0004(16) -0.0008(15) -0.0037(15)
N1A 0.049(2) 0.020(2) 0.036(2) -0.0004(19) -0.0010(19) -0.0006(19)
C1A 0.035(2) 0.019(3) 0.026(2) -0.004(2) 0.0077(19) -0.0007(19)
C2A 0.044(3) 0.023(3) 0.031(3) 0.000(2) -0.002(2) 0.000(2)
C3A 0.036(3) 0.030(3) 0.037(3) -0.004(2) -0.002(2) 0.001(2)
C4A 0.042(3) 0.019(3) 0.034(3) -0.003(2) 0.005(2) -0.004(2)
C5A 0.041(3) 0.026(3) 0.029(3) 0.001(2) -0.003(2) 0.001(2)
C6A 0.037(2) 0.026(3) 0.032(3) -0.002(2) -0.001(2) -0.001(2)
C7A 0.032(2) 0.025(3) 0.030(3) -0.005(2) 0.006(2) 0.004(2)
O1B 0.0402(18) 0.021(2) 0.056(2) -0.0006(17) 0.0007(16) 0.0022(15)
O2B 0.0341(16) 0.023(2) 0.048(2) 0.0052(16) -0.0086(15) -0.0095(14)
C1B 0.039(3) 0.029(3) 0.030(3) -0.003(2) 0.004(2) -0.007(2)
C2B 0.047(3) 0.022(3) 0.028(3) -0.002(2) -0.001(2) 0.003(2)
C3B 0.030(2) 0.026(3) 0.037(3) 0.002(2) -0.005(2) -0.001(2)
C4B 0.032(2) 0.024(3) 0.031(3) 0.003(2) -0.0047(19) -0.007(2)
C5B 0.042(3) 0.024(3) 0.033(3) 0.000(2) -0.006(2) -0.002(2)
C6B 0.037(2) 0.026(3) 0.032(3) -0.002(2) 0.002(2) 0.003(2)
C7B 0.038(3) 0.029(3) 0.029(3) -0.001(2) 0.001(2) -0.001(2)
C8B 0.034(2) 0.033(3) 0.053(3) -0.007(3) 0.007(2) -0.006(2)
C9B 0.045(3) 0.047(4) 0.047(3) 0.013(3) -0.002(2) -0.010(3)
C10B 0.047(3) 0.026(3) 0.082(4) -0.006(3) -0.003(3) -0.001(2)
C11B 0.090(5) 0.034(4) 0.070(4) -0.017(3) -0.006(4) -0.001(3)
O1C 0.0399(18) 0.0165(19) 0.0414(19) 0.0034(15) -0.0039(15) -0.0015(14)
N1C 0.036(2) 0.025(3) 0.034(2) 0.0021(18) 0.0042(17) 0.0023(17)
C1C 0.036(2) 0.025(3) 0.032(3) 0.004(2) 0.004(2) -0.003(2)
C2C 0.031(2) 0.037(3) 0.028(2) 0.003(2) 0.0034(19) -0.001(2)
C3C 0.036(2) 0.016(3) 0.030(2) 0.004(2) 0.0041(19) 0.0024(19)
C4C 0.040(3) 0.020(3) 0.035(3) 0.008(2) 0.000(2) 0.002(2)
C5C 0.034(2) 0.029(3) 0.034(3) -0.002(2) 0.005(2) -0.002(2)
C6C 0.038(2) 0.027(3) 0.034(3) -0.002(2) 0.002(2) 0.001(2)
O1D 0.0402(19) 0.026(2) 0.049(2) -0.0063(17) -0.0051(16) -0.0037(16)
O2D 0.0292(16) 0.032(2) 0.0390(19) -0.0070(15) -0.0007(14) 0.0001(14)
C1D 0.033(2) 0.028(3) 0.023(2) 0.003(2) 0.0014(18) 0.000(2)
C2D 0.031(2) 0.027(3) 0.032(3) -0.001(2) -0.001(2) -0.006(2)
C3D 0.033(2) 0.027(3) 0.034(3) -0.003(2) 0.000(2) 0.002(2)
C4D 0.031(2) 0.024(3) 0.031(2) -0.001(2) 0.0026(19) 0.001(2)
C5D 0.032(2) 0.023(3) 0.034(3) -0.005(2) 0.0016(19) -0.002(2)
C6D 0.029(2) 0.032(3) 0.034(3) 0.000(2) -0.0034(19) -0.002(2)
C7D 0.039(2) 0.023(3) 0.031(3) 0.001(2) -0.001(2) -0.002(2)
C8D 0.034(2) 0.032(3) 0.037(3) 0.000(2) -0.003(2) 0.002(2)
C9D 0.033(2) 0.036(3) 0.035(3) -0.003(2) 0.002(2) 0.008(2)
C10D 0.057(3) 0.032(4) 0.041(3) 0.001(3) -0.005(2) 0.004(2)
C11D 0.083(4) 0.024(4) 0.067(4) -0.002(3) -0.004(3) 0.010(3)

loop_
_atom_type_symbol
_atom_type_description
_atom_type_scat_dispersion_real
_atom_type_scat_dispersion_imag
_atom_type_scat_source
C C 0.0033 0.0016 'International Tables Vol C Tables 4.2.6.8 and 6.1.1.4'
H H 0.0000 0.0000 'International Tables Vol C Tables 4.2.6.8 and 6.1.1.4'
N N 0.0061 0.0033 'International Tables Vol C Tables 4.2.6.8 and 6.1.1.4'
O O 0.0106 0.0060 'International Tables Vol C Tables 4.2.6.8 and 6.1.1.4'

loop_
_geom_angle_atom_site_label_1
_geom_angle_atom_site_label_2
_geom_angle_atom_site_label_3
_geom_angle
C7B N1A C4A 121.3(4)
C6A C1A C2A 120.5(4)
C6A C1A C7A 122.9(4)
C2A C1A C7A 116.5(4)
C3A C2A C1A 119.8(4)
C2A C3A C4A 119.8(4)
C3A C4A C5A 120.2(4)
C3A C4A N1A 116.7(4)
C5A C4A N1A 123.1(4)
C4A C5A C6A 120.3(4)
C1A C6A C5A 119.2(4)
O1A C7A O1C 123.0(4)
O1A C7A C1A 124.3(4)
O1C C7A C1A 112.7(4)
C4B O2B C8B 118.6(4)
C2B C1B C6B 118.5(5)
C2B C1B C7B 121.0(5)
C6B C1B C7B 120.5(4)
O1B C2B C1B 121.7(5)
O1B C2B C3B 117.1(4)
C1B C2B C3B 121.2(5)
C2B C3B C4B 118.2(4)
O2B C4B C5B 115.0(4)
O2B C4B C3B 123.7(4)
C5B C4B C3B 121.2(4)
C4B C5B C6B 119.7(5)
C5B C6B C1B 121.1(5)
N1A C7B C1B 121.4(5)
O2B C8B C9B 106.4(4)
C10B C9B C8B 112.2(5)
C9B C10B C11B 113.1(5)
C7A O1C C1C 119.0(3)
C7D N1C C3C 119.3(4)
C6C C1C C2C 121.5(5)
C6C C1C O1C 116.6(4)
C2C C1C O1C 121.8(4)
C3C C2C C1C 119.2(4)
C2C C3C C4C 120.0(4)
C2C C3C N1C 117.7(4)
C4C C3C N1C 122.3(4)
C5C C4C C3C 120.0(5)
C4C C5C C6C 120.8(5)
C1C C6C C5C 118.5(5)
C4D O2D C8D 117.5(3)
C2D C1D C6D 118.2(4)
C2D C1D C7D 121.1(4)
C6D C1D C7D 120.6(4)
O1D C2D C1D 121.6(4)
O1D C2D C3D 117.8(4)
C1D C2D C3D 120.6(4)
C4D C3D C2D 119.1(4)
O2D C4D C5D 114.9(4)
O2D C4D C3D 123.9(4)
C5D C4D C3D 121.2(4)
C6D C5D C4D 119.3(4)
C5D C6D C1D 121.4(4)
N1C C7D C1D 122.2(4)
O2D C8D C9D 109.1(4)
C10D C9D C8D 113.7(4)
C9D C10D C11D 112.1(5)

loop_
_geom_bond_atom_site_label_1
_geom_bond_atom_site_label_2
_geom_bond_distance
O1A C7A 1.212(5)
N1A C7B 1.272(6)
N1A C4A 1.420(6)
C1A C6A 1.389(6)
C1A C2A 1.395(6)
C1A C7A 1.485(7)
C2A C3A 1.382(7)
C3A C4A 1.387(7)
C4A C5A 1.392(6)
C5A C6A 1.386(7)
C7A O1C 1.346(5)
O1B C2B 1.360(6)
O2B C4B 1.371(5)
O2B C8B 1.445(5)
C1B C2B 1.394(7)
C1B C6B 1.389(7)
C1B C7B 1.468(7)
C2B C3B 1.396(7)
C3B C4B 1.392(7)
C4B C5B 1.377(6)
C5B C6B 1.376(7)
C8B C9B 1.522(7)
C9B C10B 1.523(8)
C10B C11B 1.526(8)
O1C C1C 1.411(6)
N1C C7D 1.281(6)
N1C C3C 1.436(6)
C1C C6C 1.378(6)
C1C C2C 1.388(7)
C2C C3C 1.383(7)
C3C C4C 1.387(6)
C4C C5C 1.377(7)
C5C C6C 1.390(7)
O1D C2D 1.358(6)
O2D C4D 1.366(6)
O2D C8D 1.443(5)
C1D C2D 1.409(6)
C1D C6D 1.403(6)
C1D C7D 1.453(7)
C2D C3D 1.401(7)
C3D C4D 1.392(6)
C4D C5D 1.386(6)
C5D C6D 1.387(7)
C8D C9D 1.516(7)
C9D C10D 1.518(7)
C10D C11D 1.524(7)
